data_2019074
loop_
_publ_author_name
'Dong, Shuichao'
'Tao, Yaqiu'
'Shen, Xiaodong'
'Pan, Zhigang'

_publ_section_title
;
 A new polymorph of bis(2-aminopyridinium) fumarate--fumaric acid (1/1)
 from powder X-ray diffraction
;
_journal_coeditor_code CU3028
_journal_issue 8
_journal_name_full 'Acta Crystallographica Section C'
_journal_page_first 896
_journal_page_last 900
_journal_paper_doi 10.1107/S0108270113017423
_journal_volume 69
_journal_year 2013
_chemical_formula_iupac '2C5 H7 N2 + , C4 H2 O4 2- , C4 H4 O4'
_chemical_formula_moiety '2(C5 H7 N2 +), C4 H2 O4 2-, C4 H4 O4'
_chemical_formula_sum 'C18 H20 N4 O8'
_chemical_formula_weight 420.38
_chemical_melting_point 463
_chemical_name_systematic
;
Bis(2-aminopyridinium) fumarate--fumaric acid (1/1)
;
_space_group_IT_number 2
_symmetry_cell_setting triclinic
_symmetry_space_group_name_Hall '-P 1'
_symmetry_space_group_name_H-M 'P -1'
_atom_sites_solution_hydrogens geom
_cell_angle_alpha 94.2974(15)
_cell_angle_beta 91.7433(14)
_cell_angle_gamma 91.7169(14)
_cell_formula_units_Z 1
_cell_length_a 3.81686(7)
_cell_length_b 9.6064(3)
_cell_length_c 13.3605(4)
_cell_measurement_temperature 298
_cell_volume 488.02(2)
_computing_cell_refinement 'GSAS (Larson & Von Dreele, 2004)'
_computing_data_collection 'SmartLab software (Rigaku, 2013)'
_computing_data_reduction 'GSAS (Larson & Von Dreele, 2004)'
_computing_molecular_graphics
;
ORTEP-3 (Farrugia, 2012), DIAMOND (Brandenburg, 1999) and
Mercury
(Macrae <i>et al.</i>, 2008)
;
_computing_publication_material 'publCIF (Westrip, 2010)'
_computing_structure_refinement 'GSAS (Larson & Von Dreele, 2004)'
_computing_structure_solution 'Reflex implemented in Materials Studio (Accelrys, 2011)'
_diffrn_ambient_temperature 298
_diffrn_measurement_device_type 'Rigaku SmartLab'
_diffrn_radiation_monochromator 'Ge 220'
_diffrn_radiation_type 'Cu K\a1'
_diffrn_radiation_wavelength 1.54056
_exptl_absorpt_coefficient_mu 0.98
_exptl_absorpt_correction_type none
_exptl_crystal_density_diffrn 1.432
_exptl_crystal_F_000 220
_pd_calc_method 'Rietveld refinement'
_pd_char_colour white
_pd_char_particle_morphology powder
_pd_meas_2theta_range_inc 0.02
_pd_meas_2theta_range_max 70.0
_pd_meas_2theta_range_min 5.0
_pd_meas_number_of_points 3251
_pd_meas_scan_method cont
_pd_phase_name FormII
_pd_proc_2theta_range_inc 0.02
_pd_proc_2theta_range_max 70.0
_pd_proc_2theta_range_min 5.0
_pd_proc_info_datetime 2013-03-23T00:24:11
_pd_proc_info_excluded_regions none
_pd_proc_ls_background_function
;
fixed background by interpolation
;
_pd_proc_ls_peak_cutoff 0.00100
_pd_proc_ls_pref_orient_corr none
_pd_proc_ls_profile_function 'Thompson--Cox--Hastings pseudo-Voigt'
_pd_proc_ls_prof_R_factor 0.0346
_pd_proc_ls_prof_wR_expected 0.0316
_pd_proc_ls_prof_wR_factor 0.0460
_pd_proc_number_of_points 3251
_pd_spec_mounting 'borosilicate caplillary'
_pd_spec_mount_mode transmission
_pd_spec_shape cylinder
_pd_spec_size_axial 10
_pd_spec_size_equat 0.7
_pd_spec_size_thick 0.7
_refine_ls_extinction_method none
_refine_ls_goodness_of_fit_all 1.45
_refine_ls_hydrogen_treatment noref
_refine_ls_matrix_type full
_refine_ls_number_constraints 0
_refine_ls_number_parameters 56
_refine_ls_number_restraints 77
_refine_ls_shift/su_max 0.05
_refine_ls_shift/su_mean 0.00
_refine_ls_structure_factor_coef Inet
_refine_ls_weighting_scheme sigma
_cod_data_source_file cu3028.cif
_cod_data_source_block 3
_cod_original_cell_volume 488.02(3)
_cod_database_code 2019074

loop_
_symmetry_equiv_pos_site_id
_symmetry_equiv_pos_as_xyz
1 +x,+y,+z
-1 -x,-y,-z

loop_
_atom_site_type_symbol
_atom_site_label
_atom_site_fract_x
_atom_site_fract_y
_atom_site_fract_z
_atom_site_U_iso_or_equiv
_atom_site_thermal_displace_type
_atom_site_occupancy
_atom_site_symmetry_multiplicity
C C1 0.4140(9) -0.0637(3) 0.3110(2) 0.0574(17) Uiso 1.0 2
C C2 0.5022(12) -0.1952(3) 0.2710(3) 0.0574(17) Uiso 1.0 2
C C3 0.6521(10) -0.2062(3) 0.1775(2) 0.0574(17) Uiso 1.0 2
C C4 0.7108(13) -0.0868(3) 0.1264(3) 0.0574(17) Uiso 1.0 2
C C5 0.6188(9) 0.0404(3) 0.1718(2) 0.0574(17) Uiso 1.0 2
N N1 0.4726(8) 0.0531(3) 0.2622(2) 0.0574(17) Uiso 1.0 2
N N2 0.2559(11) -0.0328(3) 0.4011(2) 0.0574(17) Uiso 1.0 2
C C6 0.0550(12) 0.4783(3) 0.4548(2) 0.0573(18) Uiso 1.0 2
C C7 0.1394(12) 0.3332(4) 0.4281(3) 0.0573(18) Uiso 1.0 2
O O1 0.2607(13) 0.3020(5) 0.3440(3) 0.0573(18) Uiso 1.0 2
O O2 0.1002(14) 0.2366(5) 0.4878(4) 0.0573(18) Uiso 1.0 2
C C8 0.0728(12) 0.5194(3) 0.0445(2) 0.0446(15) Uiso 1.0 2
C C9 0.1499(11) 0.4202(4) 0.1185(2) 0.0446(15) Uiso 1.0 2
O O3 0.2628(11) 0.4739(3) 0.2093(3) 0.0446(15) Uiso 1.0 2
O O4 0.1169(14) 0.2934(5) 0.1027(3) 0.0446(15) Uiso 1.0 2
H H1 0.09385 0.54597 0.40786 0.05 Uiso 1.0 2
H H2 0.45982 -0.2753 0.3065 0.05 Uiso 1.0 2
H H3 0.71397 -0.29491 0.14842 0.05 Uiso 1.0 2
H H4 0.81353 -0.09242 0.06245 0.05 Uiso 1.0 2
H H5 0.65775 0.12202 0.13712 0.05 Uiso 1.0 2
H H6 0.41278 0.13712 0.28949 0.05 Uiso 1.0 2
H H7 0.20681 -0.10125 0.44133 0.05 Uiso 1.0 2
H H8 0.21241 0.05613 0.42116 0.05 Uiso 1.0 2
H H9 0.10018 0.61646 0.06349 0.05 Uiso 1.0 2
H H10 0.30717 0.40402 0.24851 0.05 Uiso 1.0 2

loop_
_atom_type_symbol
_atom_type_number_in_cell
_atom_type_scat_Cromer_Mann_a1
_atom_type_scat_Cromer_Mann_a2
_atom_type_scat_Cromer_Mann_a3
_atom_type_scat_Cromer_Mann_a4
_atom_type_scat_Cromer_Mann_b1
_atom_type_scat_Cromer_Mann_b2
_atom_type_scat_Cromer_Mann_b3
_atom_type_scat_Cromer_Mann_b4
_atom_type_scat_Cromer_Mann_c
_atom_type_scat_dispersion_real
_atom_type_scat_dispersion_imag
_atom_type_scat_source
C 18.0 2.31000 20.8439 1.02000 10.2075 1.58860 0.56870 0.86500 51.6512 0.21560 0.000 0.000 International_Tables_Vol_C
N 4.0 12.2126 0.00570 3.13220 9.89330 2.01250 28.9975 1.16630 0.58260 -11.529 0.000 0.000 International_Tables_Vol_C
O 8.0 3.04850 13.2771 2.28680 5.70110 1.54630 0.32390 0.86700 32.9089 0.25080 0.000 0.000 International_Tables_Vol_C
H 20.0 0.49300 10.5109 0.32291 26.1257 0.14019 3.14236 0.04081 57.7997 0.00304 0.000 0.000 International_Tables_Vol_C

loop_
_geom_angle_atom_site_label_1
_geom_angle_atom_site_label_2
_geom_angle_atom_site_label_3
_geom_angle_site_symmetry_1
_geom_angle_site_symmetry_3
_geom_angle
_geom_angle_publ_flag
C2 C1 N1 1_555 1_555 122.2(2) y
C2 C1 N2 1_555 1_555 126.6(2) y
N1 C1 N2 1_555 1_555 111.1(2) n
C1 C2 C3 1_555 1_555 118.4(2) y
C1 C2 H2 1_555 1_555 120.74 n
C3 C2 H2 1_555 1_555 120.86 n
C2 C3 C4 1_555 1_555 119.8(2) y
C2 C3 H3 1_555 1_555 120.04 n
C4 C3 H3 1_555 1_555 120.12 n
C3 C4 C5 1_555 1_555 118.2(2) n
C3 C4 H4 1_555 1_555 120.98 n
C5 C4 H4 1_555 1_555 120.80 n
C4 C5 N1 1_555 1_555 122.8(2) y
C4 C5 H5 1_555 1_555 118.52 n
N1 C5 H5 1_555 1_555 118.71 n
C1 N1 C5 1_555 1_555 118.6(2) y
C1 N1 H6 1_555 1_555 120.71 n
C5 N1 H6 1_555 1_555 120.73 n
C1 N2 H7 1_555 1_555 119.95 n
C1 N2 H8 1_555 1_555 120.11 n
H7 N2 H8 1_555 1_555 119.87 n
C6 C6 C7 -1_566 1_555 122.6(3) y
C6 C6 H1 -1_566 1_555 118.1 n
C7 C6 H1 1_555 1_555 119.18 n
C6 C7 O1 1_555 1_555 118.9(3) n
C6 C7 O2 1_555 1_555 122.9(3) n
O1 C7 O2 1_555 1_555 118.2(3) y
C8 C8 C9 -1_565 1_555 122.4(3) n
C8 C8 H9 -1_565 1_555 118.1 n
C9 C8 H9 1_555 1_555 119.01 n
C8 C9 O3 1_555 1_555 116.6(2) n
C8 C9 O4 1_555 1_555 124.4(3) y
O3 C9 O4 1_555 1_555 119.1(3) y
C9 O3 H10 1_555 1_555 109.29 n

loop_
_geom_bond_atom_site_label_1
_geom_bond_atom_site_label_2
_geom_bond_site_symmetry_2
_geom_bond_distance
_geom_bond_publ_flag
C1 C2 1_555 1.389(3) y
C1 N1 1_555 1.355(3) n
C1 N2 1_555 1.380(3) y
C2 C3 1_555 1.387(3) n
C2 H2 1_555 0.9466 n
C3 C4 1_555 1.394(3) y
C3 H3 1_555 0.9489 n
C4 C5 1_555 1.383(3) y
C4 H4 1_555 0.9491 n
C5 H5 1_555 0.9503 n
N1 C1 1_555 1.355(3) y
N1 C5 1_555 1.346(3) n
N1 H6 1_555 0.8991 n
N2 H7 1_555 0.8988 n
N2 H8 1_555 0.8980 n
C6 C6 -1_566 1.332(6) y
C6 C7 1_555 1.461(3) n
C6 H1 1_555 0.9481 n
O1 C7 1_555 1.247(4) y
O2 C7 1_555 1.277(4) n
C8 C8 -1_565 1.321(6) y
C8 C9 1_555 1.452(3) n
C8 H9 1_555 0.9500 n
O3 C9 1_555 1.336(3) y
O3 H10 1_555 0.8986 n
O4 C9 1_555 1.223(4) y

loop_
_geom_hbond_atom_site_label_D
_geom_hbond_atom_site_label_H
_geom_hbond_atom_site_label_A
_geom_hbond_site_symmetry_A
_geom_hbond_distance_DH
_geom_hbond_distance_HA
_geom_hbond_distance_DA
_geom_hbond_angle_DHA
N1 H6 O1 . 0.90 1.812 2.710(5) 176.0
N2 H8 O2 . 0.90 1.954 2.842(5) 170.0
N2 H7 O2 -1_556 0.90 2.030 2.877(6) 156.7
O3 H10 O1 . 0.90 1.676 2.532(5) 157.9
